data_7239228
loop_
_publ_author_name
'Fuchs, Christian'
'Edgar, Mark'
'Elsegood, Mark R. J.'
'Weaver, George W.'

_publ_section_title
;
 Studies on the double alkylation of
 2,2-disubstituted-1,3-dithiacycloalkane-S-oxides: synthesis of tertiary
 thiol derivatives
;
_journal_issue 44
_journal_name_full 'RSC Advances'
_journal_page_first 21911
_journal_paper_doi 10.1039/c3ra43688h
_journal_volume 3
_journal_year 2013
_chemical_absolute_configuration rm
_chemical_formula_moiety 'C13 H24 O S2'
_chemical_formula_sum 'C13 H24 O S2'
_chemical_formula_weight 260.44
_space_group_IT_number 4
_space_group_name_Hall 'P 2yb'
_space_group_name_H-M_alt 'P 1 21 1'
_symmetry_cell_setting monoclinic
_symmetry_space_group_name_Hall 'P 2yb'
_symmetry_space_group_name_H-M 'P 1 21 1'
_atom_sites_solution_hydrogens geom
_atom_sites_solution_primary direct
_atom_sites_solution_secondary 'all non-H atoms found by direct methods'
_audit_creation_method SHELXL-97
_cell_angle_alpha 90.00
_cell_angle_beta 97.2784(11)
_cell_angle_gamma 90.00
_cell_formula_units_Z 2
_cell_length_a 8.1567(6)
_cell_length_b 6.6861(5)
_cell_length_c 12.7905(10)
_cell_measurement_reflns_used 4348
_cell_measurement_temperature 150(2)
_cell_measurement_theta_max 28.31
_cell_measurement_theta_min 2.81
_cell_volume 691.93(9)
_computing_cell_refinement 'Bruker SAINT'
_computing_data_collection 'Bruker APEX 2'
_computing_data_reduction 'Bruker SAINT'
_computing_molecular_graphics 'Bruker SHELXTL'
_computing_publication_material 'Bruker SHELXTL and local programs'
_computing_structure_refinement 'SHELXL-97 (Sheldrick, 2008)'
_computing_structure_solution 'SHELXS-97 (Sheldrick, 2008)'
_diffrn_ambient_temperature 150(2)
_diffrn_measured_fraction_theta_full 0.998
_diffrn_measured_fraction_theta_max 0.998
_diffrn_measurement_device_type 'Bruker APEX II CCD diffractometer'
_diffrn_measurement_method '\w rotation with narrow frames'
_diffrn_radiation_monochromator graphite
_diffrn_radiation_source 'fine-focus sealed tube'
_diffrn_radiation_type MoK\a
_diffrn_radiation_wavelength 0.71073
_diffrn_reflns_av_R_equivalents 0.0170
_diffrn_reflns_av_sigmaI/netI 0.0252
_diffrn_reflns_limit_h_max 10
_diffrn_reflns_limit_h_min -10
_diffrn_reflns_limit_k_max 8
_diffrn_reflns_limit_k_min -8
_diffrn_reflns_limit_l_max 16
_diffrn_reflns_limit_l_min -17
_diffrn_reflns_number 6972
_diffrn_reflns_theta_full 28.31
_diffrn_reflns_theta_max 28.31
_diffrn_reflns_theta_min 1.61
_diffrn_standards_decay_% 0
_diffrn_standards_number 0
_exptl_absorpt_coefficient_mu 0.364
_exptl_absorpt_correction_T_max 0.979
_exptl_absorpt_correction_T_min 0.822
_exptl_absorpt_correction_type multi-scan
_exptl_absorpt_process_details 'SADABS v2008/1, Sheldrick, G.M., (2008)'
_exptl_crystal_colour colourless
_exptl_crystal_density_diffrn 1.250
_exptl_crystal_density_method 'not measured'
_exptl_crystal_description plate
_exptl_crystal_F_000 284
_exptl_crystal_size_max 0.56
_exptl_crystal_size_mid 0.19
_exptl_crystal_size_min 0.06
_refine_diff_density_max 0.321
_refine_diff_density_min -0.185
_refine_diff_density_rms 0.042
_refine_ls_abs_structure_details 'Flack H D (1983), Acta Cryst. A39, 876-881'
_refine_ls_abs_structure_Flack -0.04(5)
_refine_ls_extinction_method none
_refine_ls_goodness_of_fit_ref 1.055
_refine_ls_hydrogen_treatment constr
_refine_ls_matrix_type full
_refine_ls_number_parameters 148
_refine_ls_number_reflns 3367
_refine_ls_number_restraints 1
_refine_ls_restrained_S_all 1.054
_refine_ls_R_factor_all 0.0279
_refine_ls_R_factor_gt 0.0263
_refine_ls_shift/su_max 0.001
_refine_ls_shift/su_mean 0.000
_refine_ls_structure_factor_coef Fsqd
_refine_ls_weighting_details 'calc w=1/[\s^2^(Fo^2^)+(0.0421P)^2^+0.0247P] where P=(Fo^2^+2Fc^2^)/3'
_refine_ls_weighting_scheme calc
_refine_ls_wR_factor_gt 0.0655
_refine_ls_wR_factor_ref 0.0665
_reflns_number_gt 3240
_reflns_number_total 3367
_reflns_threshold_expression I>2\s(I)
_cod_data_source_file c3ra43688h.txt
_cod_data_source_block 23
_cod_depositor_comments
;
The following automatic conversions were performed:

data name '_iucr_refine_instruction_details' was replaced with
'_iucr_refine_instructions_details' as specified in the replacement
file 'data/replacement-values/replacement_tags.lst'.

Automatic conversion script
Id: cif_correct_tags 9268 2022-04-12 08:56:07Z antanas 
;
_cod_original_sg_symbol_H-M P2(1)
_cod_database_code 7239228

loop_
_symmetry_equiv_pos_as_xyz
'x, y, z'
'-x, y+1/2, -z'

loop_
_atom_site_label
_atom_site_type_symbol
_atom_site_fract_x
_atom_site_fract_y
_atom_site_fract_z
_atom_site_U_iso_or_equiv
_atom_site_adp_type
_atom_site_occupancy
_atom_site_symmetry_multiplicity
_atom_site_calc_flag
_atom_site_refinement_flags
O1 O 0.91423(13) -0.27283(18) 0.14581(9) 0.0297(2) Uani 1 1 d .
S1 S 0.76910(4) -0.14317(5) 0.10679(3) 0.02032(9) Uani 1 1 d .
C2 C 0.76283(17) 0.0676(2) 0.20056(10) 0.0179(3) Uani 1 1 d .
S3 S 0.60115(4) 0.23151(5) 0.13702(3) 0.02126(9) Uani 1 1 d .
C4 C 0.69424(18) 0.3199(2) 0.02412(11) 0.0240(3) Uani 1 1 d .
H4A H 0.6218 0.4229 -0.0132 0.029 Uiso 1 1 calc R
H4B H 0.8017 0.3835 0.0490 0.029 Uiso 1 1 calc R
C5 C 0.7215(2) 0.1535(2) -0.05232(12) 0.0250(3) Uani 1 1 d .
H5A H 0.7687 0.2116 -0.1132 0.030 Uiso 1 1 calc R
H5B H 0.6133 0.0938 -0.0792 0.030 Uiso 1 1 calc R
C6 C 0.83551(19) -0.0105(2) -0.00431(11) 0.0244(3) Uani 1 1 d .
H6A H 0.9452 0.0493 0.0187 0.029 Uiso 1 1 calc R
H6B H 0.8499 -0.1092 -0.0601 0.029 Uiso 1 1 calc R
C7 C 0.71393(18) -0.0227(2) 0.30461(11) 0.0205(3) Uani 1 1 d .
H7 H 0.8055 -0.1170 0.3300 0.025 Uiso 1 1 calc R
C8 C 0.72005(18) 0.1398(2) 0.38975(11) 0.0240(3) Uani 1 1 d .
H8A H 0.6349 0.2421 0.3677 0.029 Uiso 1 1 calc R
H8B H 0.6937 0.0792 0.4562 0.029 Uiso 1 1 calc R
C9 C 0.88852(19) 0.2403(3) 0.40945(11) 0.0265(3) Uani 1 1 d .
H9A H 0.9723 0.1408 0.4381 0.032 Uiso 1 1 calc R
H9B H 0.8853 0.3473 0.4626 0.032 Uiso 1 1 calc R
C10 C 0.93877(18) 0.3300(2) 0.30835(11) 0.0228(3) Uani 1 1 d .
H10 H 0.8567 0.4360 0.2831 0.027 Uiso 1 1 calc R
C11 C 0.93242(17) 0.1677(2) 0.22346(11) 0.0204(3) Uani 1 1 d .
H11A H 0.9617 0.2280 0.1576 0.024 Uiso 1 1 calc R
H11B H 1.0162 0.0643 0.2464 0.024 Uiso 1 1 calc R
C12 C 0.55453(18) -0.1501(3) 0.29714(12) 0.0269(3) Uani 1 1 d .
H12 H 0.5437 -0.2227 0.2283 0.032 Uiso 1 1 calc R
C13 C 0.5718(2) -0.3076(3) 0.38485(17) 0.0404(4) Uani 1 1 d .
H13A H 0.5808 -0.2410 0.4536 0.061 Uiso 1 1 calc R
H13B H 0.6712 -0.3879 0.3803 0.061 Uiso 1 1 calc R
H13C H 0.4744 -0.3948 0.3767 0.061 Uiso 1 1 calc R
C14 C 0.3945(2) -0.0348(3) 0.30198(15) 0.0358(4) Uani 1 1 d .
H14A H 0.3009 -0.1278 0.2933 0.054 Uiso 1 1 calc R
H14B H 0.3807 0.0650 0.2454 0.054 Uiso 1 1 calc R
H14C H 0.3990 0.0325 0.3703 0.054 Uiso 1 1 calc R
C15 C 1.1097(2) 0.4262(3) 0.32624(13) 0.0297(3) Uani 1 1 d .
H15A H 1.1089 0.5365 0.3766 0.045 Uiso 1 1 calc R
H15B H 1.1386 0.4778 0.2592 0.045 Uiso 1 1 calc R
H15C H 1.1914 0.3261 0.3543 0.045 Uiso 1 1 calc R

loop_
_atom_site_aniso_label
_atom_site_aniso_U_11
_atom_site_aniso_U_22
_atom_site_aniso_U_33
_atom_site_aniso_U_23
_atom_site_aniso_U_13
_atom_site_aniso_U_12
O1 0.0344(6) 0.0224(5) 0.0335(6) 0.0028(5) 0.0091(4) 0.0094(5)
S1 0.02389(17) 0.01710(15) 0.02084(16) -0.00159(13) 0.00623(12) 0.00069(13)
C2 0.0194(7) 0.0164(6) 0.0178(6) -0.0015(5) 0.0023(5) 0.0014(5)
S3 0.01983(16) 0.02173(16) 0.02226(17) 0.00093(14) 0.00277(12) 0.00403(14)
C4 0.0254(7) 0.0230(8) 0.0237(7) 0.0067(6) 0.0029(5) 0.0005(6)
C5 0.0275(7) 0.0271(8) 0.0207(7) 0.0035(6) 0.0038(6) 0.0000(6)
C6 0.0304(8) 0.0243(7) 0.0199(7) 0.0004(6) 0.0092(6) 0.0023(6)
C7 0.0225(7) 0.0185(6) 0.0210(7) 0.0011(5) 0.0047(5) 0.0009(5)
C8 0.0306(8) 0.0236(8) 0.0186(6) 0.0003(6) 0.0057(6) -0.0012(6)
C9 0.0344(8) 0.0252(7) 0.0191(6) -0.0025(6) -0.0001(5) -0.0047(7)
C10 0.0255(7) 0.0205(7) 0.0215(6) 0.0010(6) -0.0008(5) -0.0027(6)
C11 0.0177(6) 0.0222(7) 0.0211(6) 0.0010(5) 0.0018(5) -0.0004(5)
C12 0.0293(7) 0.0270(7) 0.0266(7) -0.0044(7) 0.0117(6) -0.0064(7)
C13 0.0406(10) 0.0233(9) 0.0615(12) 0.0098(8) 0.0225(9) 0.0001(7)
C14 0.0250(8) 0.0428(10) 0.0407(9) 0.0033(8) 0.0084(7) -0.0029(8)
C15 0.0296(8) 0.0310(8) 0.0271(8) -0.0006(6) -0.0020(6) -0.0075(6)

loop_
_atom_type_symbol
_atom_type_description
_atom_type_scat_dispersion_real
_atom_type_scat_dispersion_imag
_atom_type_scat_source
C C 0.0033 0.0016 'International Tables Vol C Tables 4.2.6.8 and 6.1.1.4'
H H 0.0000 0.0000 'International Tables Vol C Tables 4.2.6.8 and 6.1.1.4'
O O 0.0106 0.0060 'International Tables Vol C Tables 4.2.6.8 and 6.1.1.4'
S S 0.1246 0.1234 'International Tables Vol C Tables 4.2.6.8 and 6.1.1.4'

loop_
_geom_angle_atom_site_label_1
_geom_angle_atom_site_label_2
_geom_angle_atom_site_label_3
_geom_angle
O1 S1 C6 103.98(7)
O1 S1 C2 108.00(6)
C6 S1 C2 99.80(7)
C11 C2 C7 109.19(11)
C11 C2 S3 114.04(10)
C7 C2 S3 111.37(9)
C11 C2 S1 110.94(9)
C7 C2 S1 106.76(9)
S3 C2 S1 104.23(7)
C4 S3 C2 101.45(6)
C5 C4 S3 112.64(10)
C4 C5 C6 113.71(12)
C5 C6 S1 116.23(10)
C8 C7 C12 112.65(12)
C8 C7 C2 110.03(12)
C12 C7 C2 117.69(12)
C9 C8 C7 112.19(12)
C8 C9 C10 111.51(12)
C15 C10 C9 112.12(12)
C15 C10 C11 110.68(12)
C9 C10 C11 109.47(12)
C2 C11 C10 113.20(11)
C14 C12 C13 108.52(13)
C14 C12 C7 115.89(14)
C13 C12 C7 109.56(13)

loop_
_geom_bond_atom_site_label_1
_geom_bond_atom_site_label_2
_geom_bond_distance
O1 S1 1.5007(11)
S1 C6 1.8151(14)
S1 C2 1.8556(14)
C2 C11 1.5311(18)
C2 C7 1.5587(18)
C2 S3 1.8244(14)
S3 C4 1.8134(14)
C4 C5 1.516(2)
C5 C6 1.517(2)
C7 C8 1.535(2)
C7 C12 1.547(2)
C8 C9 1.522(2)
C9 C10 1.528(2)
C10 C15 1.526(2)
C10 C11 1.531(2)
C12 C14 1.524(2)
C12 C13 1.532(2)

loop_
_geom_torsion_atom_site_label_1
_geom_torsion_atom_site_label_2
_geom_torsion_atom_site_label_3
_geom_torsion_atom_site_label_4
_geom_torsion
O1 S1 C2 C11 49.48(11)
C6 S1 C2 C11 -58.81(10)
O1 S1 C2 C7 -69.39(10)
C6 S1 C2 C7 -177.68(10)
O1 S1 C2 S3 172.64(6)
C6 S1 C2 S3 64.35(8)
C11 C2 S3 C4 53.68(11)
C7 C2 S3 C4 177.81(10)
S1 C2 S3 C4 -67.44(8)
C2 S3 C4 C5 64.70(12)
S3 C4 C5 C6 -60.52(15)
C4 C5 C6 S1 60.31(16)
O1 S1 C6 C5 -172.48(11)
C2 S1 C6 C5 -61.00(12)
C11 C2 C7 C8 55.30(15)
S3 C2 C7 C8 -71.53(13)
S1 C2 C7 C8 175.30(10)
C11 C2 C7 C12 -173.85(12)
S3 C2 C7 C12 59.33(15)
S1 C2 C7 C12 -53.84(15)
C12 C7 C8 C9 170.21(13)
C2 C7 C8 C9 -56.32(16)
C7 C8 C9 C10 56.71(17)
C8 C9 C10 C15 -178.38(13)
C8 C9 C10 C11 -55.16(16)
C7 C2 C11 C10 -57.15(15)
S3 C2 C11 C10 68.14(13)
S1 C2 C11 C10 -174.55(9)
C15 C10 C11 C2 -179.06(12)
C9 C10 C11 C2 56.87(15)
C8 C7 C12 C14 43.32(18)
C2 C7 C12 C14 -86.32(16)
C8 C7 C12 C13 -79.85(16)
C2 C7 C12 C13 150.50(13)
